data_7057058
loop_
_publ_author_name
'Roy, Sourav'
'Drew, Michael G. B.'
'Bauz\'a, Antonio'
'Frontera, Antonio'
'Chattopadhyay, Shouvik'

_publ_section_title
;
 Non-covalent tetrel bonding interactions in hemidirectional lead(ii)
 complexes with nickel(ii)-salen type metalloligands
;
_journal_issue 8
_journal_name_full 'New Journal of Chemistry'
_journal_page_first 6062
_journal_paper_doi 10.1039/C7NJ05148D
_journal_volume 42
_journal_year 2018
_chemical_formula_sum 'C24 H27 N3 Ni O6 Pb S'
_chemical_formula_weight 751.44
_space_group_crystal_system monoclinic
_space_group_IT_number 14
_space_group_name_Hall '-P 2yn'
_space_group_name_H-M_alt 'P 1 21/n 1'
_symmetry_space_group_name_Hall '-P 2yn'
_symmetry_space_group_name_H-M 'P 1 21/n 1'
_atom_sites_solution_hydrogens geom
_audit_block_doi 10.5517/ccdc.csd.cc1q1ls4
_audit_creation_method SHELXL-2016/6
_audit_update_record
;
2018-02-23 deposited with the CCDC.
2018-02-26 downloaded from the CCDC.
;
_cell_angle_alpha 90
_cell_angle_beta 104.762(6)
_cell_angle_gamma 90
_cell_formula_units_Z 4
_cell_length_a 12.6526(7)
_cell_length_b 14.8338(8)
_cell_length_c 13.9646(8)
_cell_measurement_reflns_used 15411
_cell_measurement_temperature 150(2)
_cell_measurement_theta_max 30.00
_cell_measurement_theta_min 3.36
_cell_volume 2534.5(3)
_computing_cell_refinement 'Crysalis, Oxford Diffraction'
_computing_data_collection 'Crysalis, Oxford Diffraction'
_computing_data_reduction 'Crysalis, Oxford Diffraction'
_computing_molecular_graphics PLATON(Spek,2004)
_computing_publication_material 'SHELXL-97, PLATON, WINGX (Ferrugia, 2012)'
_computing_structure_refinement 'SHELXL-2016/6 (Sheldrick, 2016)'
_computing_structure_solution 'SHELXS-97 (Sheldrick, 2008)'
_diffrn_ambient_temperature 150(2)
_diffrn_measured_fraction_theta_full 0.980
_diffrn_measured_fraction_theta_max 0.971
_diffrn_measurement_device_type 'Oxford Diffaction X-Calibor System'
_diffrn_measurement_method '321 frames, counting time 10 s.'
_diffrn_radiation_monochromator graphite
_diffrn_radiation_source 'fine-focus sealed tube'
_diffrn_radiation_type MoK\a
_diffrn_radiation_wavelength 0.71073
_diffrn_reflns_av_R_equivalents 0.0582
_diffrn_reflns_av_unetI/netI 0.0924
_diffrn_reflns_Laue_measured_fraction_full 0.980
_diffrn_reflns_Laue_measured_fraction_max 0.971
_diffrn_reflns_limit_h_max 10
_diffrn_reflns_limit_h_min -17
_diffrn_reflns_limit_k_max 15
_diffrn_reflns_limit_k_min -20
_diffrn_reflns_limit_l_max 19
_diffrn_reflns_limit_l_min -18
_diffrn_reflns_number 15411
_diffrn_reflns_point_group_measured_fraction_full 0.980
_diffrn_reflns_point_group_measured_fraction_max 0.971
_diffrn_reflns_theta_full 25.242
_diffrn_reflns_theta_max 30.000
_diffrn_reflns_theta_min 3.364
_diffrn_standards_decay_% n/a
_diffrn_standards_interval_count n/a
_diffrn_standards_interval_time n/a
_exptl_absorpt_coefficient_mu 7.504
_exptl_absorpt_correction_T_max 1.000
_exptl_absorpt_correction_T_min 0.793
_exptl_absorpt_correction_type empirical
_exptl_absorpt_process_details 'ABSPACK, Oxford Diffraction Ltd'
_exptl_crystal_colour black
_exptl_crystal_density_diffrn 1.969
_exptl_crystal_description block
_exptl_crystal_F_000 1464
_exptl_crystal_size_max 0.19
_exptl_crystal_size_mid 0.17
_exptl_crystal_size_min 0.15
_refine_diff_density_max 5.781
_refine_diff_density_min -5.718
_refine_diff_density_rms 0.345
_refine_ls_extinction_method none
_refine_ls_goodness_of_fit_ref 1.032
_refine_ls_hydrogen_treatment constr
_refine_ls_matrix_type full
_refine_ls_number_parameters 328
_refine_ls_number_reflns 7177
_refine_ls_number_restraints 0
_refine_ls_restrained_S_all 1.032
_refine_ls_R_factor_all 0.0859
_refine_ls_R_factor_gt 0.0648
_refine_ls_shift/su_max 0.000
_refine_ls_shift/su_mean 0.000
_refine_ls_structure_factor_coef Fsqd
_refine_ls_weighting_details 'w=1/[\s^2^(Fo^2^)+(0.0748P)^2^+4.8946P] where P=(Fo^2^+2Fc^2^)/3'
_refine_ls_weighting_scheme calc
_refine_ls_wR_factor_gt 0.1379
_refine_ls_wR_factor_ref 0.1494
_reflns_Friedel_coverage 0.000
_reflns_number_gt 5713
_reflns_number_total 7177
_reflns_threshold_expression 'I > 2\s(I)'
_cod_data_source_file c7nj05148d2.cif
_cod_data_source_block 3
_cod_depositor_comments 'Adding full bibliography for 7057058--7057061.cif.'
_cod_database_code 7057058
_shelx_shelxl_version_number 2016/6
_shelx_space_group_comment
;
The symmetry employed for this shelxl refinement is uniquely defined
by the following loop, which should always be used as a source of
symmetry information in preference to the above space-group names.
They are only intended as comments.
;

loop_
_space_group_symop_operation_xyz
'x, y, z'
'-x+1/2, y+1/2, -z+1/2'
'-x, -y, -z'
'x-1/2, -y-1/2, z-1/2'

loop_
_atom_site_label
_atom_site_type_symbol
_atom_site_fract_x
_atom_site_fract_y
_atom_site_fract_z
_atom_site_U_iso_or_equiv
_atom_site_adp_type
_atom_site_occupancy
_atom_site_site_symmetry_order
_atom_site_calc_flag
_atom_site_refinement_flags_posn
_atom_site_refinement_flags_adp
Pb1 Pb 0.07029(2) 0.19039(2) 0.18438(2) 0.01146(9) Uani 1 1 d . .
Ni1 Ni 0.33392(7) 0.13288(6) 0.20020(7) 0.00913(19) Uani 1 1 d . .
O11 O 0.1867(4) 0.1172(4) 0.1001(4) 0.0113(10) Uani 1 1 d . .
C12 C 0.1681(6) 0.1124(5) 0.0029(5) 0.0106(14) Uani 1 1 d . .
C13 C 0.0566(6) 0.1114(5) -0.0562(6) 0.0128(14) Uani 1 1 d . .
O131 O -0.0182(4) 0.1244(4) -0.0014(4) 0.0165(12) Uani 1 1 d . .
C132 C -0.1328(6) 0.1184(6) -0.0537(6) 0.0163(16) Uani 1 1 d . .
H13A H -0.148813 0.060174 -0.085706 0.020 Uiso 1 1 calc R U
H13B H -0.151738 0.165153 -0.103735 0.020 Uiso 1 1 calc R U
C133 C -0.1958(6) 0.1306(6) 0.0234(7) 0.0209(17) Uani 1 1 d . .
H13C H -0.172028 0.086814 0.074976 0.031 Uiso 1 1 calc R U
H13D H -0.272413 0.122779 -0.006572 0.031 Uiso 1 1 calc R U
H13E H -0.183147 0.190147 0.050980 0.031 Uiso 1 1 calc R U
C14 C 0.0314(7) 0.1001(6) -0.1560(6) 0.0187(17) Uani 1 1 d . .
H14 H -0.041252 0.099334 -0.192253 0.022 Uiso 1 1 calc R U
C15 C 0.1155(7) 0.0897(6) -0.2042(6) 0.0230(18) Uani 1 1 d . .
H15 H 0.098299 0.080830 -0.272366 0.028 Uiso 1 1 calc R U
C16 C 0.2225(7) 0.0926(6) -0.1514(6) 0.0219(18) Uani 1 1 d . .
H16 H 0.277236 0.087040 -0.184592 0.026 Uiso 1 1 calc R U
C17 C 0.2517(6) 0.1038(5) -0.0475(6) 0.0145(15) Uani 1 1 d . .
C18 C 0.3673(6) 0.1053(6) 0.0004(6) 0.0183(17) Uani 1 1 d . .
H18 H 0.413909 0.098192 -0.040891 0.022 Uiso 1 1 calc R U
N19 N 0.4136(5) 0.1153(5) 0.0927(5) 0.0150(13) Uani 1 1 d . .
C20 C 0.5339(6) 0.1121(7) 0.1226(7) 0.026(2) Uani 1 1 d . .
H20A H 0.561814 0.119219 0.064485 0.031 Uiso 1 1 calc R U
H20B H 0.557294 0.053675 0.151530 0.031 Uiso 1 1 calc R U
C21 C 0.5806(6) 0.1846(6) 0.1961(7) 0.0218(19) Uani 1 1 d . .
H21A H 0.539269 0.239636 0.176924 0.026 Uiso 1 1 calc R U
H21B H 0.655443 0.196178 0.193957 0.026 Uiso 1 1 calc R U
C22 C 0.5792(6) 0.1611(6) 0.3010(6) 0.0178(16) Uani 1 1 d . .
H22A H 0.617810 0.104578 0.318985 0.021 Uiso 1 1 calc R U
H22B H 0.618489 0.207293 0.345083 0.021 Uiso 1 1 calc R U
N23 N 0.4683(5) 0.1524(4) 0.3160(5) 0.0112(12) Uani 1 1 d . .
C24 C 0.4652(6) 0.1469(5) 0.4065(6) 0.0125(14) Uani 1 1 d . .
H24 H 0.532276 0.150437 0.453167 0.015 Uiso 1 1 calc R U
C25 C 0.3689(6) 0.1357(5) 0.4463(6) 0.0133(14) Uani 1 1 d . .
C26 C 0.3916(7) 0.1197(6) 0.5493(6) 0.0191(17) Uani 1 1 d . .
H25 H 0.463600 0.115518 0.586912 0.023 Uiso 1 1 calc R U
C27 C 0.3075(7) 0.1104(6) 0.5936(6) 0.0224(18) Uani 1 1 d . .
H27 H 0.323106 0.100156 0.661440 0.027 Uiso 1 1 calc R U
C28 C 0.1990(7) 0.1161(6) 0.5393(6) 0.0208(17) Uani 1 1 d . .
H28 H 0.142917 0.110535 0.570947 0.025 Uiso 1 1 calc R U
C29 C 0.1752(6) 0.1299(5) 0.4387(6) 0.0129(14) Uani 1 1 d . .
O291 O 0.0711(4) 0.1316(4) 0.3766(4) 0.0144(11) Uani 1 1 d . .
C292 C -0.0180(6) 0.1350(6) 0.4239(7) 0.0209(18) Uani 1 1 d . .
H31A H -0.008124 0.185318 0.469686 0.025 Uiso 1 1 calc R U
H31B H -0.020087 0.079866 0.460735 0.025 Uiso 1 1 calc R U
C293 C -0.1228(6) 0.1459(7) 0.3448(7) 0.0235(19) Uani 1 1 d . .
H32A H -0.121051 0.201680 0.310344 0.035 Uiso 1 1 calc R U
H32B H -0.183237 0.146449 0.374676 0.035 Uiso 1 1 calc R U
H32C H -0.130956 0.096663 0.298953 0.035 Uiso 1 1 calc R U
C30 C 0.2591(6) 0.1403(5) 0.3891(5) 0.0114(14) Uani 1 1 d . .
O31 O 0.2337(4) 0.1529(4) 0.2921(4) 0.0125(11) Uani 1 1 d . .
O3 O 0.1525(4) 0.3087(4) 0.1260(4) 0.0169(12) Uani 1 1 d . .
C2 C 0.2553(6) 0.3230(5) 0.1334(6) 0.0156(16) Uani 1 1 d . .
O1 O 0.3316(4) 0.2706(4) 0.1702(4) 0.0160(11) Uani 1 1 d . .
C4 C 0.2816(7) 0.4133(6) 0.0995(7) 0.0232(19) Uani 1 1 d . .
H4A H 0.278843 0.457500 0.149028 0.035 Uiso 1 1 calc R U
H4B H 0.229463 0.428473 0.038734 0.035 Uiso 1 1 calc R U
H4C H 0.353670 0.412218 0.088902 0.035 Uiso 1 1 calc R U
N1 N 0.3479(6) -0.0063(5) 0.2258(5) 0.0191(14) Uani 1 1 d . .
C1 C 0.3952(6) -0.0689(5) 0.2078(6) 0.0154(15) Uani 1 1 d . .
S1 S 0.45970(16) -0.15671(14) 0.17741(15) 0.0170(4) Uani 1 1 d . .

loop_
_atom_site_aniso_label
_atom_site_aniso_U_11
_atom_site_aniso_U_22
_atom_site_aniso_U_33
_atom_site_aniso_U_23
_atom_site_aniso_U_13
_atom_site_aniso_U_12
Pb1 0.01091(13) 0.01403(15) 0.00804(15) 0.00012(11) -0.00013(10) 0.00061(10)
Ni1 0.0115(4) 0.0082(4) 0.0069(5) 0.0000(3) 0.0007(3) 0.0010(3)
O11 0.014(2) 0.012(3) 0.006(3) -0.001(2) 0.0006(19) -0.003(2)
C12 0.023(3) 0.003(3) 0.007(4) -0.001(3) 0.005(3) 0.001(3)
C13 0.017(3) 0.011(4) 0.009(4) 0.002(3) 0.000(3) 0.003(3)
O131 0.010(2) 0.023(3) 0.014(3) -0.005(2) 0.000(2) -0.002(2)
C132 0.012(3) 0.020(4) 0.014(4) -0.003(3) -0.003(3) -0.003(3)
C133 0.016(4) 0.026(5) 0.018(5) -0.002(4) -0.002(3) -0.001(3)
C14 0.029(4) 0.021(4) 0.003(4) -0.001(3) -0.002(3) 0.001(3)
C15 0.036(5) 0.026(5) 0.006(4) -0.001(3) 0.004(3) 0.007(4)
C16 0.029(4) 0.027(5) 0.012(4) 0.000(3) 0.009(3) 0.001(4)
C17 0.023(4) 0.010(4) 0.012(4) 0.006(3) 0.006(3) 0.001(3)
C18 0.024(4) 0.019(4) 0.016(4) -0.002(3) 0.012(3) 0.005(3)
N19 0.013(3) 0.019(4) 0.011(3) 0.001(3) 0.000(2) -0.002(2)
C20 0.014(4) 0.038(6) 0.026(5) -0.002(4) 0.006(3) 0.002(3)
C21 0.017(4) 0.026(5) 0.024(5) 0.004(4) 0.008(3) -0.003(3)
C22 0.014(3) 0.021(4) 0.017(4) 0.002(3) 0.001(3) -0.001(3)
N23 0.005(2) 0.013(3) 0.013(3) 0.002(3) -0.002(2) 0.002(2)
C24 0.011(3) 0.011(4) 0.012(4) -0.001(3) -0.003(3) -0.002(3)
C25 0.017(3) 0.014(4) 0.007(4) 0.000(3) -0.001(3) -0.003(3)
C26 0.022(4) 0.024(5) 0.009(4) -0.003(3) -0.001(3) -0.004(3)
C27 0.029(4) 0.027(5) 0.007(4) -0.003(3) -0.003(3) -0.003(4)
C28 0.030(4) 0.021(4) 0.011(4) 0.001(3) 0.006(3) -0.001(3)
C29 0.019(3) 0.008(3) 0.009(4) -0.003(3) -0.001(3) 0.000(3)
O291 0.013(2) 0.016(3) 0.015(3) 0.004(2) 0.005(2) 0.001(2)
C292 0.018(4) 0.024(5) 0.023(5) 0.001(4) 0.010(3) -0.002(3)
C293 0.010(3) 0.034(5) 0.026(5) 0.002(4) 0.005(3) 0.000(3)
C30 0.016(3) 0.010(4) 0.004(3) 0.000(3) -0.004(3) -0.001(3)
O31 0.014(2) 0.017(3) 0.006(3) 0.006(2) 0.003(2) 0.002(2)
O3 0.020(3) 0.014(3) 0.016(3) -0.002(2) 0.004(2) 0.012(2)
C2 0.022(4) 0.016(4) 0.008(4) -0.004(3) 0.002(3) -0.001(3)
O1 0.016(2) 0.012(3) 0.017(3) 0.007(2) -0.003(2) 0.001(2)
C4 0.028(4) 0.017(4) 0.027(5) 0.009(4) 0.011(4) 0.008(3)
N1 0.026(3) 0.011(3) 0.018(4) 0.000(3) 0.003(3) 0.002(3)
C1 0.024(4) 0.014(4) 0.007(4) 0.002(3) 0.001(3) -0.001(3)
S1 0.0260(9) 0.0131(9) 0.0131(10) 0.0033(8) 0.0073(8) 0.0057(8)

loop_
_atom_type_symbol
_atom_type_description
_atom_type_scat_dispersion_real
_atom_type_scat_dispersion_imag
_atom_type_scat_source
C C 0.0033 0.0016 'International Tables Vol C Tables 4.2.6.8 and 6.1.1.4'
H H 0.0000 0.0000 'International Tables Vol C Tables 4.2.6.8 and 6.1.1.4'
N N 0.0061 0.0033 'International Tables Vol C Tables 4.2.6.8 and 6.1.1.4'
O O 0.0106 0.0060 'International Tables Vol C Tables 4.2.6.8 and 6.1.1.4'
Pb Pb -3.3944 10.1111 'International Tables Vol C Tables 4.2.6.8 and 6.1.1.4'
Ni Ni 0.3393 1.1124 'International Tables Vol C Tables 4.2.6.8 and 6.1.1.4'
S S 0.1246 0.1234 'International Tables Vol C Tables 4.2.6.8 and 6.1.1.4'

loop_
_geom_angle_atom_site_label_1
_geom_angle_atom_site_label_2
_geom_angle_atom_site_label_3
_geom_angle
_geom_angle_site_symmetry_3
O3 Pb1 O31 90.24(19) .
O3 Pb1 O11 77.20(17) .
O31 Pb1 O11 69.18(18) .
O3 Pb1 O131 92.89(19) .
O31 Pb1 O131 128.23(18) .
O11 Pb1 O131 61.34(16) .
O3 Pb1 S1 78.30(14) 2
O31 Pb1 S1 90.11(14) 2
O11 Pb1 S1 147.60(13) 2
O131 Pb1 S1 140.99(13) 2
N19 Ni1 O11 91.0(2) .
N19 Ni1 O31 171.7(2) .
O11 Ni1 O31 80.9(2) .
N19 Ni1 N23 97.7(2) .
O11 Ni1 N23 171.3(2) .
O31 Ni1 N23 90.4(2) .
N19 Ni1 O1 87.8(2) .
O11 Ni1 O1 90.6(2) .
O31 Ni1 O1 90.3(2) .
N23 Ni1 O1 89.2(2) .
N19 Ni1 N1 87.9(3) .
O11 Ni1 N1 91.6(2) .
O31 Ni1 N1 94.3(2) .
N23 Ni1 N1 89.3(3) .
O1 Ni1 N1 175.2(2) .
C12 O11 Ni1 127.2(4) .
C12 O11 Pb1 124.4(4) .
Ni1 O11 Pb1 100.5(2) .
O11 C12 C17 123.8(7) .
O11 C12 C13 118.8(6) .
C17 C12 C13 117.4(7) .
C14 C13 O131 125.1(7) .
C14 C13 C12 121.9(7) .
O131 C13 C12 113.1(6) .
C13 O131 C132 116.9(6) .
C13 O131 Pb1 113.9(4) .
C132 O131 Pb1 128.0(4) .
O131 C132 C133 106.0(6) .
O131 C132 H13A 110.5 .
C133 C132 H13A 110.5 .
O131 C132 H13B 110.5 .
C133 C132 H13B 110.5 .
H13A C132 H13B 108.7 .
C132 C133 H13C 109.5 .
C132 C133 H13D 109.5 .
H13C C133 H13D 109.5 .
C132 C133 H13E 109.5 .
H13C C133 H13E 109.5 .
H13D C133 H13E 109.5 .
C13 C14 C15 119.8(8) .
C13 C14 H14 120.1 .
C15 C14 H14 120.1 .
C16 C15 C14 120.3(8) .
C16 C15 H15 119.9 .
C14 C15 H15 119.9 .
C15 C16 C17 121.4(7) .
C15 C16 H16 119.3 .
C17 C16 H16 119.3 .
C16 C17 C12 119.2(7) .
C16 C17 C18 116.5(7) .
C12 C17 C18 124.3(7) .
N19 C18 C17 128.1(7) .
N19 C18 H18 116.0 .
C17 C18 H18 116.0 .
C18 N19 C20 117.1(7) .
C18 N19 Ni1 125.0(5) .
C20 N19 Ni1 117.9(5) .
N19 C20 C21 111.7(7) .
N19 C20 H20A 109.3 .
C21 C20 H20A 109.3 .
N19 C20 H20B 109.3 .
C21 C20 H20B 109.3 .
H20A C20 H20B 107.9 .
C20 C21 C22 113.4(7) .
C20 C21 H21A 108.9 .
C22 C21 H21A 108.9 .
C20 C21 H21B 108.9 .
C22 C21 H21B 108.9 .
H21A C21 H21B 107.7 .
N23 C22 C21 113.9(7) .
N23 C22 H22A 108.8 .
C21 C22 H22A 108.8 .
N23 C22 H22B 108.8 .
C21 C22 H22B 108.8 .
H22A C22 H22B 107.7 .
C24 N23 C22 114.6(6) .
C24 N23 Ni1 123.0(5) .
C22 N23 Ni1 121.9(5) .
N23 C24 C25 128.2(7) .
N23 C24 H24 115.9 .
C25 C24 H24 115.9 .
C26 C25 C30 119.9(7) .
C26 C25 C24 115.5(7) .
C30 C25 C24 124.7(7) .
C27 C26 C25 119.8(8) .
C27 C26 H25 120.1 .
C25 C26 H25 120.1 .
C26 C27 C28 121.5(8) .
C26 C27 H27 119.3 .
C28 C27 H27 119.3 .
C29 C28 C27 119.6(7) .
C29 C28 H28 120.2 .
C27 C28 H28 120.2 .
C28 C29 O291 124.8(7) .
C28 C29 C30 121.2(7) .
O291 C29 C30 113.9(7) .
C29 O291 C292 116.4(6) .
O291 C292 C293 108.2(7) .
O291 C292 H31A 110.1 .
C293 C292 H31A 110.1 .
O291 C292 H31B 110.1 .
C293 C292 H31B 110.1 .
H31A C292 H31B 108.4 .
C292 C293 H32A 109.5 .
C292 C293 H32B 109.5 .
H32A C293 H32B 109.5 .
C292 C293 H32C 109.5 .
H32A C293 H32C 109.5 .
H32B C293 H32C 109.5 .
O31 C30 C29 119.9(6) .
O31 C30 C25 122.1(6) .
C29 C30 C25 118.0(7) .
C30 O31 Ni1 126.5(4) .
C30 O31 Pb1 130.5(4) .
Ni1 O31 Pb1 102.9(2) .
C2 O3 Pb1 129.3(5) .
O1 C2 O3 126.0(7) .
O1 C2 C4 118.7(7) .
O3 C2 C4 115.1(7) .
C2 O1 Ni1 131.7(5) .
C2 C4 H4A 109.5 .
C2 C4 H4B 109.5 .
H4A C4 H4B 109.5 .
C2 C4 H4C 109.5 .
H4A C4 H4C 109.5 .
H4B C4 H4C 109.5 .
C1 N1 Ni1 140.7(6) .
N1 C1 S1 177.6(8) .
C1 S1 Pb1 105.9(3) 2_545

loop_
_geom_bond_atom_site_label_1
_geom_bond_atom_site_label_2
_geom_bond_distance
_geom_bond_site_symmetry_2
Pb1 O3 2.293(6) .
Pb1 O31 2.294(5) .
Pb1 O11 2.370(5) .
Pb1 O131 2.731(6) .
Pb1 S1 3.064(2) 2
Ni1 N19 2.026(6) .
Ni1 O11 2.037(5) .
Ni1 O31 2.043(5) .
Ni1 N23 2.047(6) .
Ni1 O1 2.084(6) .
Ni1 N1 2.095(7) .
O11 C12 1.318(8) .
C12 C17 1.418(9) .
C12 C13 1.443(10) .
C13 C14 1.358(10) .
C13 O131 1.374(8) .
O131 C132 1.451(8) .
C132 C133 1.505(11) .
C132 H13A 0.9700 .
C132 H13B 0.9700 .
C133 H13C 0.9600 .
C133 H13D 0.9600 .
C133 H13E 0.9600 .
C14 C15 1.406(11) .
C14 H14 0.9300 .
C15 C16 1.367(12) .
C15 H15 0.9300 .
C16 C17 1.413(11) .
C16 H16 0.9300 .
C17 C18 1.445(11) .
C18 N19 1.281(11) .
C18 H18 0.9300 .
N19 C20 1.473(9) .
C20 C21 1.500(13) .
C20 H20A 0.9700 .
C20 H20B 0.9700 .
C21 C22 1.510(12) .
C21 H21A 0.9700 .
C21 H21B 0.9700 .
C22 N23 1.477(9) .
C22 H22A 0.9700 .
C22 H22B 0.9700 .
N23 C24 1.277(9) .
C24 C25 1.472(10) .
C24 H24 0.9300 .
C25 C26 1.413(11) .
C25 C30 1.417(10) .
C26 C27 1.367(11) .
C26 H25 0.9300 .
C27 C28 1.391(12) .
C27 H27 0.9300 .
C28 C29 1.376(11) .
C28 H28 0.9300 .
C29 O291 1.379(9) .
C29 C30 1.416(10) .
O291 C292 1.446(8) .
C292 C293 1.502(12) .
C292 H31A 0.9700 .
C292 H31B 0.9700 .
C293 H32A 0.9600 .
C293 H32B 0.9600 .
C293 H32C 0.9600 .
C30 O31 1.323(9) .
O3 C2 1.295(9) .
C2 O1 1.245(9) .
C2 C4 1.487(11) .
C4 H4A 0.9600 .
C4 H4B 0.9600 .
C4 H4C 0.9600 .
N1 C1 1.166(10) .
C1 S1 1.650(8) .

loop_
_geom_hbond_atom_site_label_D
_geom_hbond_atom_site_label_H
_geom_hbond_atom_site_label_A
_geom_hbond_distance_DH
_geom_hbond_distance_HA
_geom_hbond_distance_DA
_geom_hbond_angle_DHA
_geom_hbond_site_symmetry_A
C133 H13D S1 0.96 2.95 3.793(8) 147.9 3
C18 H18 S1 0.93 2.92 3.783(8) 155.8 3_655
C21 H21A O1 0.97 2.65 3.332(10) 128.1 .
C24 H24 O3 0.93 2.58 3.427(10) 152.2 4_666
C293 H32A S1 0.96 2.90 3.640(9) 134.3 2
